data_4131704
loop_
_publ_author_name
'Polgar, Alexander M.'
'Weigend, Florian'
'Zhang, Angel'
'Stillman, Martin J.'
'Corrigan, John F.'

_publ_section_title
;
 A N-Heterocyclic Carbene-Stabilized Coinage Metal-Chalcogenide Framework
 with Tunable Optical Properties.
;
_journal_issue 40
_journal_name_full 'Journal of the American Chemical Society'
_journal_page_first 14045
_journal_page_last 14048
_journal_paper_doi 10.1021/jacs.7b09025
_journal_volume 139
_journal_year 2017
_chemical_formula_sum 'C112 H152 Au8 N8 O Te4'
_chemical_formula_weight 3712.54
_space_group_crystal_system orthorhombic
_space_group_IT_number 19
_space_group_name_Hall 'P 2ac 2ab'
_space_group_name_H-M_alt 'P 21 21 21'
_atom_sites_solution_hydrogens geom
_atom_sites_solution_primary dual
_atom_sites_solution_secondary difmap
_audit_creation_method SHELXL-2014/7
_cell_angle_alpha 90
_cell_angle_beta 90
_cell_angle_gamma 90
_cell_formula_units_Z 4
_cell_length_a 14.9225(11)
_cell_length_b 22.1262(18)
_cell_length_c 34.994(3)
_cell_measurement_reflns_used 9962
_cell_measurement_temperature 110
_cell_measurement_theta_max 28.17
_cell_measurement_theta_min 2.22
_cell_volume 11554.3(16)
_computing_cell_refinement SAINT
_computing_data_collection Apex2
_computing_data_reduction SAINT
_computing_molecular_graphics NRCVAX
_computing_publication_material cif2tables.py
_computing_structure_refinement SHELXL-2014
_computing_structure_solution SHELXT
_diffrn_ambient_temperature 110
_diffrn_detector 'CCD plate'
_diffrn_detector_type 'Bruker Apex2'
_diffrn_measured_fraction_theta_full 0.999
_diffrn_measured_fraction_theta_max 0.998
_diffrn_measurement_device '\k-geometry diffractometer'
_diffrn_measurement_device_type 'Bruker Kappa Axis Apex2'
_diffrn_measurement_method 'phi and omega scans'
_diffrn_radiation_type MoK\a
_diffrn_radiation_wavelength 0.71073
_diffrn_reflns_av_R_equivalents 0.0639
_diffrn_reflns_av_unetI/netI 0.0594
_diffrn_reflns_Laue_measured_fraction_full 0.999
_diffrn_reflns_Laue_measured_fraction_max 0.998
_diffrn_reflns_limit_h_max 20
_diffrn_reflns_limit_h_min -20
_diffrn_reflns_limit_k_max 31
_diffrn_reflns_limit_k_min -31
_diffrn_reflns_limit_l_max 49
_diffrn_reflns_limit_l_min -49
_diffrn_reflns_number 254269
_diffrn_reflns_point_group_measured_fraction_full 0.999
_diffrn_reflns_point_group_measured_fraction_max 0.999
_diffrn_reflns_theta_full 25.242
_diffrn_reflns_theta_max 30.040
_diffrn_reflns_theta_min 1.483
_diffrn_source 'sealed tube'
_exptl_absorpt_coefficient_mu 11.155
_exptl_absorpt_correction_T_max 0.746
_exptl_absorpt_correction_T_min 0.5723
_exptl_absorpt_correction_type multi-scan
_exptl_absorpt_process_details SADABS
_exptl_crystal_colour yellow
_exptl_crystal_density_diffrn 2.134
_exptl_crystal_description Plate
_exptl_crystal_F_000 6912
_exptl_crystal_size_max 0.134
_exptl_crystal_size_mid 0.077
_exptl_crystal_size_min 0.038
_refine_diff_density_max 5.799
_refine_diff_density_min -3.867
_refine_diff_density_rms 0.194
_refine_ls_abs_structure_details
;
 Flack x determined using 10127 quotients [(I+)-(I-)]/[(I+)+(I-)]
 (Parsons, Flack and Wagner, Acta Cryst. B69 (2013) 249-259).
;
_refine_ls_abs_structure_Flack -0.002(2)
_refine_ls_extinction_method none
_refine_ls_goodness_of_fit_ref 1.049
_refine_ls_hydrogen_treatment constr
_refine_ls_matrix_type full
_refine_ls_number_parameters 1205
_refine_ls_number_reflns 33754
_refine_ls_number_restraints 0
_refine_ls_restrained_S_all 1.049
_refine_ls_R_factor_all 0.0635
_refine_ls_R_factor_gt 0.0379
_refine_ls_shift/su_max 0.004
_refine_ls_shift/su_mean 0.000
_refine_ls_structure_factor_coef Fsqd
_refine_ls_weighting_details 'w=1/[\s^2^(Fo^2^)+(0.0283P)^2^] where P=(Fo^2^+2Fc^2^)/3'
_refine_ls_weighting_scheme calc
_refine_ls_wR_factor_gt 0.0693
_refine_ls_wR_factor_ref 0.0784
_reflns_Friedel_coverage 0.863
_reflns_Friedel_fraction_full 0.999
_reflns_Friedel_fraction_max 0.999
_reflns_number_gt 26135
_reflns_number_total 33754
_reflns_threshold_expression 'I > 2\s(I)'
_cod_data_source_file ja7b09025_si_002.cif
_cod_data_source_block b17290_3c
_cod_database_code 4131704
_shelx_shelxl_version_number 2014/7
_shelx_space_group_comment
;
The symmetry employed for this shelxl refinement is uniquely defined
by the following loop, which should always be used as a source of
symmetry information in preference to the above space-group names.
They are only intended as comments.
;
_shelx_estimated_absorpt_t_min 0.316
_shelx_estimated_absorpt_t_max 0.677

loop_
_space_group_symop_operation_xyz
'x, y, z'
'x+1/2, -y+1/2, -z'
'-x, y+1/2, -z+1/2'
'-x+1/2, -y, z+1/2'

loop_
_atom_site_label
_atom_site_type_symbol
_atom_site_fract_x
_atom_site_fract_y
_atom_site_fract_z
_atom_site_U_iso_or_equiv
_atom_site_adp_type
_atom_site_occupancy
_atom_site_site_symmetry_order
_atom_site_calc_flag
_atom_site_refinement_flags_posn
_atom_site_refinement_flags_adp
Au1 Au 0.82690(2) 0.85786(2) 0.96756(2) 0.02743(8) Uani 1 1 d . .
Au2 Au 0.72327(2) 1.14345(2) 0.96344(2) 0.02352(8) Uani 1 1 d . .
Au3 Au 0.78662(2) 1.14445(2) 0.79009(2) 0.02362(8) Uani 1 1 d . .
Au4 Au 0.68264(2) 0.86460(2) 0.77923(2) 0.02781(9) Uani 1 1 d . .
Au5 Au 0.77388(2) 1.00479(2) 0.94168(2) 0.03215(9) Uani 1 1 d . .
Au6 Au 0.75688(2) 1.10861(2) 0.87815(2) 0.03206(9) Uani 1 1 d . .
Au7 Au 0.73657(2) 1.00774(2) 0.81454(2) 0.03233(9) Uani 1 1 d . .
Au8 Au 0.75091(2) 0.90324(2) 0.87750(2) 0.02915(9) Uani 1 1 d . .
Te1 Te 0.68054(4) 0.90636(3) 0.94502(2) 0.03362(16) Uani 1 1 d . .
Te2 Te 0.86915(4) 1.10262(3) 0.93453(2) 0.03461(16) Uani 1 1 d . .
Te3 Te 0.64320(4) 1.10651(3) 0.82225(2) 0.03336(16) Uani 1 1 d . .
Te4 Te 0.82391(4) 0.90683(3) 0.81056(2) 0.03212(16) Uani 1 1 d . .
N1 N 0.9635(5) 0.7614(4) 0.9872(2) 0.0271(19) Uani 1 1 d . .
N2 N 1.0223(5) 0.8484(4) 0.9939(2) 0.0301(19) Uani 1 1 d . .
N3 N 0.5423(5) 1.1401(3) 1.0042(2) 0.0247(17) Uani 1 1 d . .
N4 N 0.5785(5) 1.2308(3) 0.9896(2) 0.0214(17) Uani 1 1 d . .
N5 N 0.9350(5) 1.2269(4) 0.7610(2) 0.0270(19) Uani 1 1 d . .
N6 N 0.9570(5) 1.1360(4) 0.7426(2) 0.0260(18) Uani 1 1 d . .
N7 N 0.5487(5) 0.7706(4) 0.7534(2) 0.0281(19) Uani 1 1 d . .
N8 N 0.4930(5) 0.8587(4) 0.7459(2) 0.0252(17) Uani 1 1 d . .
C1 C 0.9445(6) 0.8206(4) 0.9840(3) 0.028(2) Uani 1 1 d . .
C2 C 1.0508(7) 0.7528(5) 0.9997(3) 0.034(2) Uani 1 1 d . .
H2 H 1.0793 0.7151 1.0044 0.041 Uiso 1 1 calc R U
C3 C 1.0870(7) 0.8074(5) 1.0038(3) 0.035(3) Uani 1 1 d . .
H3 H 1.1463 0.8162 1.0119 0.042 Uiso 1 1 calc R U
C4 C 0.9029(6) 0.7127(4) 0.9789(3) 0.028(2) Uani 1 1 d . .
C5 C 0.8614(6) 0.6847(4) 1.0098(3) 0.028(2) Uani 1 1 d . .
C6 C 0.8055(6) 0.6344(4) 1.0023(3) 0.035(2) Uani 1 1 d . .
H6 H 0.7765 0.6141 1.0228 0.042 Uiso 1 1 calc R U
C7 C 0.7931(6) 0.6148(4) 0.9653(3) 0.036(2) Uani 1 1 d . .
H7 H 0.7570 0.5803 0.9603 0.043 Uiso 1 1 calc R U
C8 C 0.8338(7) 0.6458(5) 0.9350(3) 0.039(3) Uani 1 1 d . .
H8 H 0.8229 0.6331 0.9095 0.047 Uiso 1 1 calc R U
C9 C 0.8901(6) 0.6951(4) 0.9415(3) 0.027(2) Uani 1 1 d . .
C10 C 0.8685(7) 0.7090(5) 1.0505(3) 0.031(2) Uani 1 1 d . .
H10 H 0.9179 0.7395 1.0511 0.038 Uiso 1 1 calc R U
C11 C 0.8911(8) 0.6601(5) 1.0792(3) 0.052(3) Uani 1 1 d . .
H11A H 0.8377 0.6356 1.0843 0.078 Uiso 1 1 calc R U
H11B H 0.9117 0.6788 1.1030 0.078 Uiso 1 1 calc R U
H11C H 0.9387 0.6343 1.0689 0.078 Uiso 1 1 calc R U
C12 C 0.7822(8) 0.7409(6) 1.0626(3) 0.056(4) Uani 1 1 d . .
H12A H 0.7699 0.7744 1.0450 0.085 Uiso 1 1 calc R U
H12B H 0.7891 0.7567 1.0886 0.085 Uiso 1 1 calc R U
H12C H 0.7323 0.7122 1.0620 0.085 Uiso 1 1 calc R U
C13 C 0.9364(8) 0.7261(5) 0.9083(3) 0.041(3) Uani 1 1 d . .
H13 H 0.9554 0.7670 0.9173 0.049 Uiso 1 1 calc R U
C14 C 1.0199(9) 0.6926(7) 0.8964(4) 0.082(5) Uani 1 1 d . .
H14A H 1.0055 0.6499 0.8922 0.123 Uiso 1 1 calc R U
H14B H 1.0653 0.6960 0.9165 0.123 Uiso 1 1 calc R U
H14C H 1.0432 0.7102 0.8727 0.123 Uiso 1 1 calc R U
C15 C 0.8784(9) 0.7351(8) 0.8735(4) 0.077(5) Uani 1 1 d . .
H15A H 0.9117 0.7582 0.8543 0.116 Uiso 1 1 calc R U
H15B H 0.8242 0.7574 0.8807 0.116 Uiso 1 1 calc R U
H15C H 0.8616 0.6957 0.8629 0.116 Uiso 1 1 calc R U
C16 C 1.0312(7) 0.9144(4) 0.9961(3) 0.033(2) Uani 1 1 d . .
C17 C 1.0131(8) 0.9414(5) 1.0310(3) 0.042(3) Uani 1 1 d . .
C18 C 1.0181(8) 1.0039(5) 1.0333(3) 0.045(3) Uani 1 1 d . .
H18 H 1.0036 1.0237 1.0566 0.054 Uiso 1 1 calc R U
C19 C 1.0435(8) 1.0367(5) 1.0025(3) 0.041(3) Uani 1 1 d . .
H19 H 1.0468 1.0795 1.0044 0.049 Uiso 1 1 calc R U
C20 C 1.0640(7) 1.0097(4) 0.9693(3) 0.037(2) Uani 1 1 d . .
H20 H 1.0834 1.0336 0.9483 0.045 Uiso 1 1 calc R U
C21 C 1.0575(6) 0.9469(4) 0.9649(3) 0.028(2) Uani 1 1 d . .
C22 C 0.9914(8) 0.9051(5) 1.0671(3) 0.044(3) Uani 1 1 d . .
H22 H 0.9922 0.8612 1.0602 0.053 Uiso 1 1 calc R U
C23 C 0.8975(8) 0.9204(6) 1.0809(4) 0.069(4) Uani 1 1 d . .
H23A H 0.8947 0.9633 1.0878 0.103 Uiso 1 1 calc R U
H23B H 0.8830 0.8958 1.1033 0.103 Uiso 1 1 calc R U
H23C H 0.8543 0.9121 1.0605 0.103 Uiso 1 1 calc R U
C24 C 1.0653(9) 0.9157(6) 1.0971(4) 0.066(4) Uani 1 1 d . .
H24A H 1.1216 0.8979 1.0881 0.099 Uiso 1 1 calc R U
H24B H 1.0478 0.8969 1.1213 0.099 Uiso 1 1 calc R U
H24C H 1.0735 0.9593 1.1009 0.099 Uiso 1 1 calc R U
C25 C 1.0783(6) 0.9171(5) 0.9266(3) 0.032(2) Uani 1 1 d . .
H25 H 1.0896 0.8731 0.9311 0.039 Uiso 1 1 calc R U
C26 C 1.1598(7) 0.9443(6) 0.9072(3) 0.051(3) Uani 1 1 d . .
H26A H 1.1738 0.9212 0.8840 0.077 Uiso 1 1 calc R U
H26B H 1.2111 0.9429 0.9247 0.077 Uiso 1 1 calc R U
H26C H 1.1472 0.9864 0.9003 0.077 Uiso 1 1 calc R U
C27 C 0.9964(6) 0.9236(5) 0.9001(3) 0.036(3) Uani 1 1 d . .
H27A H 0.9801 0.9664 0.8980 0.054 Uiso 1 1 calc R U
H27B H 0.9459 0.9009 0.9107 0.054 Uiso 1 1 calc R U
H27C H 1.0113 0.9078 0.8747 0.054 Uiso 1 1 calc R U
C28 C 0.6086(6) 1.1730(4) 0.9871(2) 0.021(2) Uani 1 1 d . .
C29 C 0.4740(6) 1.1771(4) 1.0175(3) 0.027(2) Uani 1 1 d . .
H29 H 0.4216 1.1645 1.0307 0.032 Uiso 1 1 calc R U
C30 C 0.4963(6) 1.2350(4) 1.0079(3) 0.024(2) Uani 1 1 d . .
H30 H 0.4628 1.2707 1.0128 0.029 Uiso 1 1 calc R U
C31 C 0.5461(6) 1.0759(4) 1.0110(3) 0.025(2) Uani 1 1 d . .
C32 C 0.4902(6) 1.0387(4) 0.9887(3) 0.026(2) Uani 1 1 d . .
C33 C 0.4884(7) 0.9787(5) 0.9980(3) 0.035(3) Uani 1 1 d . .
H33 H 0.4515 0.9520 0.9838 0.042 Uiso 1 1 calc R U
C34 C 0.5399(8) 0.9561(5) 1.0280(3) 0.043(3) Uani 1 1 d . .
H34 H 0.5355 0.9145 1.0346 0.052 Uiso 1 1 calc R U
C35 C 0.5968(8) 0.9929(5) 1.0480(3) 0.041(3) Uani 1 1 d . .
H35 H 0.6335 0.9764 1.0675 0.050 Uiso 1 1 calc R U
C36 C 0.6010(7) 1.0538(5) 1.0398(3) 0.036(3) Uani 1 1 d . .
C37 C 0.4416(6) 1.0635(5) 0.9541(3) 0.030(2) Uani 1 1 d . .
H37 H 0.4195 1.1049 0.9606 0.037 Uiso 1 1 calc R U
C38 C 0.5064(7) 1.0691(5) 0.9203(3) 0.034(3) Uani 1 1 d . .
H38A H 0.4748 1.0867 0.8984 0.051 Uiso 1 1 calc R U
H38B H 0.5290 1.0289 0.9134 0.051 Uiso 1 1 calc R U
H38C H 0.5567 1.0952 0.9274 0.051 Uiso 1 1 calc R U
C39 C 0.3605(6) 1.0249(5) 0.9428(3) 0.042(3) Uani 1 1 d . .
H39A H 0.3272 1.0452 0.9224 0.063 Uiso 1 1 calc R U
H39B H 0.3213 1.0195 0.9651 0.063 Uiso 1 1 calc R U
H39C H 0.3811 0.9853 0.9338 0.063 Uiso 1 1 calc R U
C40 C 0.6635(8) 1.0941(5) 1.0631(3) 0.048(3) Uani 1 1 d . .
H40 H 0.6632 1.1350 1.0510 0.058 Uiso 1 1 calc R U
C41 C 0.7615(9) 1.0706(7) 1.0624(4) 0.072(4) Uani 1 1 d . .
H41A H 0.7807 1.0651 1.0358 0.109 Uiso 1 1 calc R U
H41B H 0.7649 1.0319 1.0759 0.109 Uiso 1 1 calc R U
H41C H 0.8008 1.1001 1.0749 0.109 Uiso 1 1 calc R U
C42 C 0.6283(9) 1.1013(7) 1.1033(4) 0.071(4) Uani 1 1 d . .
H42A H 0.5674 1.1178 1.1024 0.107 Uiso 1 1 calc R U
H42B H 0.6673 1.1288 1.1175 0.107 Uiso 1 1 calc R U
H42C H 0.6273 1.0618 1.1159 0.107 Uiso 1 1 calc R U
C43 C 0.6309(6) 1.2834(4) 0.9788(3) 0.024(2) Uani 1 1 d . .
C44 C 0.6371(6) 1.2998(4) 0.9400(3) 0.029(2) Uani 1 1 d . .
C45 C 0.6872(7) 1.3509(5) 0.9321(3) 0.035(2) Uani 1 1 d . .
H45 H 0.6905 1.3646 0.9064 0.042 Uiso 1 1 calc R U
C46 C 0.7329(6) 1.3830(4) 0.9602(3) 0.037(3) Uani 1 1 d . .
H46 H 0.7674 1.4176 0.9538 0.044 Uiso 1 1 calc R U
C47 C 0.7270(6) 1.3635(4) 0.9977(3) 0.032(2) Uani 1 1 d . .
H47 H 0.7584 1.3852 1.0169 0.038 Uiso 1 1 calc R U
C48 C 0.6765(6) 1.3131(4) 1.0082(3) 0.023(2) Uani 1 1 d . .
C49 C 0.5877(8) 1.2642(5) 0.9097(3) 0.048(3) Uani 1 1 d . .
H49 H 0.5965 1.2204 0.9157 0.058 Uiso 1 1 calc R U
C50 C 0.6248(9) 1.2750(5) 0.8690(3) 0.049(3) Uani 1 1 d . .
H50A H 0.5933 1.2487 0.8509 0.073 Uiso 1 1 calc R U
H50B H 0.6890 1.2658 0.8685 0.073 Uiso 1 1 calc R U
H50C H 0.6154 1.3174 0.8618 0.073 Uiso 1 1 calc R U
C51 C 0.4871(9) 1.2762(9) 0.9100(4) 0.099(7) Uani 1 1 d . .
H51A H 0.4576 1.2497 0.8914 0.148 Uiso 1 1 calc R U
H51B H 0.4758 1.3185 0.9032 0.148 Uiso 1 1 calc R U
H51C H 0.4631 1.2682 0.9356 0.148 Uiso 1 1 calc R U
C52 C 0.6768(7) 1.2907(4) 1.0490(3) 0.031(2) Uani 1 1 d . .
H52 H 0.6315 1.2576 1.0512 0.037 Uiso 1 1 calc R U
C53 C 0.7690(7) 1.2635(5) 1.0571(3) 0.037(2) Uani 1 1 d . .
H53A H 0.7817 1.2318 1.0383 0.055 Uiso 1 1 calc R U
H53B H 0.7697 1.2461 1.0828 0.055 Uiso 1 1 calc R U
H53C H 0.8147 1.2951 1.0553 0.055 Uiso 1 1 calc R U
C54 C 0.6526(7) 1.3393(5) 1.0780(3) 0.038(3) Uani 1 1 d . .
H54A H 0.6958 1.3725 1.0762 0.057 Uiso 1 1 calc R U
H54B H 0.6541 1.3221 1.1038 0.057 Uiso 1 1 calc R U
H54C H 0.5923 1.3546 1.0725 0.057 Uiso 1 1 calc R U
C55 C 0.8989(6) 1.1704(4) 0.7631(3) 0.025(2) Uani 1 1 d . .
C56 C 1.0135(6) 1.2270(5) 0.7397(3) 0.034(3) Uani 1 1 d . .
H56 H 1.0507 1.2608 0.7345 0.040 Uiso 1 1 calc R U
C57 C 1.0263(6) 1.1709(5) 0.7282(3) 0.033(3) Uani 1 1 d . .
H57 H 1.0743 1.1569 0.7127 0.040 Uiso 1 1 calc R U
C58 C 0.8884(6) 1.2806(4) 0.7729(3) 0.026(2) Uani 1 1 d . .
C59 C 0.8435(6) 1.3123(4) 0.7444(3) 0.027(2) Uani 1 1 d . .
C60 C 0.7993(7) 1.3653(5) 0.7549(3) 0.039(3) Uani 1 1 d . .
H60 H 0.7694 1.3887 0.7361 0.046 Uiso 1 1 calc R U
C61 C 0.7986(7) 1.3839(5) 0.7926(3) 0.040(3) Uani 1 1 d . .
H61 H 0.7690 1.4204 0.7995 0.048 Uiso 1 1 calc R U
C62 C 0.8409(7) 1.3498(5) 0.8206(3) 0.042(3) Uani 1 1 d . .
H62 H 0.8386 1.3627 0.8464 0.050 Uiso 1 1 calc R U
C63 C 0.8859(7) 1.2979(5) 0.8116(3) 0.037(3) Uani 1 1 d . .
C64 C 0.8410(6) 1.2907(4) 0.7027(3) 0.026(2) Uani 1 1 d . .
H64 H 0.8775 1.2529 0.7013 0.032 Uiso 1 1 calc R U
C65 C 0.7451(7) 1.2740(5) 0.6915(3) 0.044(3) Uani 1 1 d . .
H65A H 0.7446 1.2586 0.6652 0.066 Uiso 1 1 calc R U
H65B H 0.7069 1.3099 0.6931 0.066 Uiso 1 1 calc R U
H65C H 0.7225 1.2428 0.7088 0.066 Uiso 1 1 calc R U
C66 C 0.8834(8) 1.3357(6) 0.6766(3) 0.048(3) Uani 1 1 d . .
H66A H 0.8916 1.3175 0.6513 0.073 Uiso 1 1 calc R U
H66B H 0.9417 1.3478 0.6869 0.073 Uiso 1 1 calc R U
H66C H 0.8446 1.3713 0.6744 0.073 Uiso 1 1 calc R U
C67 C 0.9345(8) 1.2606(6) 0.8414(3) 0.046(3) Uani 1 1 d . .
H67 H 0.9226 1.2171 0.8356 0.055 Uiso 1 1 calc R U
C68 C 0.9053(9) 1.2724(6) 0.8824(3) 0.062(4) Uani 1 1 d . .
H68A H 0.9222 1.3136 0.8898 0.093 Uiso 1 1 calc R U
H68B H 0.9347 1.2434 0.8994 0.093 Uiso 1 1 calc R U
H68C H 0.8401 1.2678 0.8844 0.093 Uiso 1 1 calc R U
C69 C 1.0348(9) 1.2707(7) 0.8382(4) 0.073(5) Uani 1 1 d . .
H69A H 1.0658 1.2456 0.8571 0.109 Uiso 1 1 calc R U
H69B H 1.0484 1.3134 0.8430 0.109 Uiso 1 1 calc R U
H69C H 1.0551 1.2597 0.8125 0.109 Uiso 1 1 calc R U
C70 C 0.9477(7) 1.0716(5) 0.7361(3) 0.031(2) Uani 1 1 d . .
C71 C 0.8850(7) 1.0510(5) 0.7096(3) 0.038(3) Uani 1 1 d . .
C72 C 0.8834(8) 0.9886(5) 0.7032(3) 0.045(3) Uani 1 1 d . .
H72 H 0.8417 0.9725 0.6854 0.054 Uiso 1 1 calc R U
C73 C 0.9395(9) 0.9505(5) 0.7217(4) 0.052(4) Uani 1 1 d . .
H73 H 0.9386 0.9085 0.7160 0.062 Uiso 1 1 calc R U
C74 C 0.9977(8) 0.9724(5) 0.7487(4) 0.046(3) Uani 1 1 d . .
H74 H 1.0343 0.9447 0.7623 0.055 Uiso 1 1 calc R U
C75 C 1.0053(7) 1.0336(5) 0.7570(4) 0.037(3) Uani 1 1 d . .
C76 C 0.8241(8) 1.0931(5) 0.6869(3) 0.048(3) Uani 1 1 d . .
H76 H 0.8400 1.1359 0.6931 0.058 Uiso 1 1 calc R U
C77 C 0.8325(9) 1.0834(6) 0.6432(3) 0.060(4) Uani 1 1 d . .
H77A H 0.8168 1.1209 0.6298 0.090 Uiso 1 1 calc R U
H77B H 0.7916 1.0511 0.6352 0.090 Uiso 1 1 calc R U
H77C H 0.8942 1.0720 0.6369 0.090 Uiso 1 1 calc R U
C78 C 0.7258(8) 1.0817(6) 0.6983(3) 0.060(4) Uani 1 1 d . .
H78A H 0.6862 1.1048 0.6814 0.090 Uiso 1 1 calc R U
H78B H 0.7164 1.0946 0.7248 0.090 Uiso 1 1 calc R U
H78C H 0.7122 1.0385 0.6959 0.090 Uiso 1 1 calc R U
C79 C 1.0607(7) 1.0576(5) 0.7890(4) 0.044(3) Uani 1 1 d . .
H79 H 1.0799 1.0994 0.7818 0.053 Uiso 1 1 calc R U
C80 C 1.0074(8) 1.0629(6) 0.8267(3) 0.057(4) Uani 1 1 d . .
H80A H 0.9547 1.0885 0.8227 0.085 Uiso 1 1 calc R U
H80B H 1.0456 1.0808 0.8465 0.085 Uiso 1 1 calc R U
H80C H 0.9881 1.0226 0.8349 0.085 Uiso 1 1 calc R U
C81 C 1.1446(7) 1.0212(5) 0.7961(4) 0.064(4) Uani 1 1 d . .
H81A H 1.1285 0.9822 0.8075 0.096 Uiso 1 1 calc R U
H81B H 1.1840 1.0433 0.8136 0.096 Uiso 1 1 calc R U
H81C H 1.1757 1.0144 0.7719 0.096 Uiso 1 1 calc R U
C82 C 0.5686(6) 0.8304(4) 0.7574(3) 0.029(2) Uani 1 1 d . .
C83 C 0.4620(6) 0.7618(5) 0.7392(3) 0.029(2) Uani 1 1 d . .
H83 H 0.4334 0.7243 0.7340 0.035 Uiso 1 1 calc R U
C84 C 0.4274(7) 0.8179(4) 0.7343(3) 0.031(2) Uani 1 1 d . .
H84 H 0.3695 0.8276 0.7248 0.037 Uiso 1 1 calc R U
C85 C 0.6095(6) 0.7223(5) 0.7638(3) 0.036(3) Uani 1 1 d . .
C86 C 0.6192(7) 0.7083(5) 0.8028(3) 0.039(3) Uani 1 1 d . .
C87 C 0.6781(7) 0.6632(5) 0.8119(3) 0.046(3) Uani 1 1 d . .
H87 H 0.6855 0.6525 0.8380 0.055 Uiso 1 1 calc R U
C88 C 0.7271(8) 0.6325(6) 0.7846(4) 0.057(3) Uani 1 1 d . .
H88 H 0.7668 0.6010 0.7919 0.068 Uiso 1 1 calc R U
C89 C 0.7178(7) 0.6479(6) 0.7462(4) 0.051(3) Uani 1 1 d . .
H89 H 0.7518 0.6271 0.7275 0.062 Uiso 1 1 calc R U
C90 C 0.6580(7) 0.6946(5) 0.7348(3) 0.042(3) Uani 1 1 d . .
C91 C 0.5610(7) 0.7410(5) 0.8332(3) 0.043(3) Uani 1 1 d . .
H91 H 0.5497 0.7829 0.8235 0.052 Uiso 1 1 calc R U
C92 C 0.6075(8) 0.7470(6) 0.8718(4) 0.056(4) Uani 1 1 d . .
H92A H 0.6138 0.7069 0.8834 0.084 Uiso 1 1 calc R U
H92B H 0.5716 0.7728 0.8886 0.084 Uiso 1 1 calc R U
H92C H 0.6669 0.7650 0.8683 0.084 Uiso 1 1 calc R U
C93 C 0.4699(7) 0.7094(5) 0.8360(4) 0.047(3) Uani 1 1 d . .
H93A H 0.4399 0.7108 0.8111 0.070 Uiso 1 1 calc R U
H93B H 0.4328 0.7299 0.8551 0.070 Uiso 1 1 calc R U
H93C H 0.4788 0.6672 0.8436 0.070 Uiso 1 1 calc R U
C94 C 0.6545(8) 0.7134(5) 0.6932(3) 0.047(3) Uani 1 1 d . .
H94 H 0.6018 0.7407 0.6896 0.056 Uiso 1 1 calc R U
C95 C 0.7397(12) 0.7493(8) 0.6843(4) 0.118(8) Uani 1 1 d . .
H95A H 0.7919 0.7226 0.6862 0.178 Uiso 1 1 calc R U
H95B H 0.7458 0.7825 0.7027 0.178 Uiso 1 1 calc R U
H95C H 0.7360 0.7659 0.6584 0.178 Uiso 1 1 calc R U
C96 C 0.6450(8) 0.6603(6) 0.6658(4) 0.055(3) Uani 1 1 d . .
H96A H 0.6368 0.6755 0.6397 0.083 Uiso 1 1 calc R U
H96B H 0.5929 0.6360 0.6731 0.083 Uiso 1 1 calc R U
H96C H 0.6992 0.6353 0.6669 0.083 Uiso 1 1 calc R U
C97 C 0.4845(7) 0.9237(5) 0.7435(3) 0.033(2) Uani 1 1 d . .
C98 C 0.5044(8) 0.9510(5) 0.7083(3) 0.043(3) Uani 1 1 d . .
C99 C 0.4988(8) 1.0141(6) 0.7069(4) 0.052(3) Uani 1 1 d . .
H99 H 0.5130 1.0344 0.6837 0.062 Uiso 1 1 calc R U
C100 C 0.4739(8) 1.0468(5) 0.7374(4) 0.052(4) Uani 1 1 d . .
H100 H 0.4705 1.0896 0.7355 0.062 Uiso 1 1 calc R U
C101 C 0.4527(7) 1.0185(5) 0.7722(3) 0.040(3) Uani 1 1 d . .
H101 H 0.4356 1.0424 0.7935 0.048 Uiso 1 1 calc R U
C102 C 0.4565(6) 0.9557(4) 0.7758(3) 0.029(2) Uani 1 1 d . .
C103 C 0.5334(11) 0.9145(6) 0.6740(3) 0.070(5) Uani 1 1 d . .
H103 H 0.5193 0.8710 0.6791 0.083 Uiso 1 1 calc R U
C104 C 0.4804(16) 0.9346(7) 0.6378(4) 0.145(11) Uani 1 1 d . .
H10A H 0.4994 0.9753 0.6304 0.217 Uiso 1 1 calc R U
H10B H 0.4161 0.9348 0.6435 0.217 Uiso 1 1 calc R U
H10C H 0.4925 0.9064 0.6169 0.217 Uiso 1 1 calc R U
C105 C 0.6343(13) 0.9201(9) 0.6678(5) 0.138(10) Uani 1 1 d . .
H10D H 0.6498 0.9044 0.6425 0.206 Uiso 1 1 calc R U
H10E H 0.6660 0.8968 0.6874 0.206 Uiso 1 1 calc R U
H10F H 0.6519 0.9627 0.6695 0.206 Uiso 1 1 calc R U
C106 C 0.4367(6) 0.9247(4) 0.8133(3) 0.025(2) Uani 1 1 d . .
H106 H 0.4305 0.8804 0.8084 0.029 Uiso 1 1 calc R U
C107 C 0.5129(6) 0.9339(5) 0.8423(3) 0.038(3) Uani 1 1 d . .
H10G H 0.5673 0.9140 0.8330 0.057 Uiso 1 1 calc R U
H10H H 0.4956 0.9163 0.8670 0.057 Uiso 1 1 calc R U
H10I H 0.5243 0.9772 0.8456 0.057 Uiso 1 1 calc R U
C108 C 0.3479(7) 0.9477(5) 0.8313(3) 0.042(3) Uani 1 1 d . .
H10J H 0.2993 0.9438 0.8126 0.063 Uiso 1 1 calc R U
H10K H 0.3546 0.9902 0.8386 0.063 Uiso 1 1 calc R U
H10L H 0.3338 0.9235 0.8540 0.063 Uiso 1 1 calc R U
O1S O 0.8800(10) 0.4755(7) 0.8987(4) 0.139(5) Uiso 1 1 d . .
C1S C 0.9372(12) 0.4979(8) 0.8665(5) 0.098(6) Uiso 1 1 d . .
H1S1 H 0.9906 0.5193 0.8765 0.118 Uiso 1 1 calc R U
H1S2 H 0.9574 0.4638 0.8503 0.118 Uiso 1 1 calc R U
C2S C 0.8830(10) 0.5377(7) 0.8452(4) 0.076(5) Uiso 1 1 d . .
H2S1 H 0.9062 0.5794 0.8479 0.092 Uiso 1 1 calc R U
H2S2 H 0.8860 0.5267 0.8178 0.092 Uiso 1 1 calc R U
C3S C 0.7975(10) 0.5358(7) 0.8569(5) 0.080(5) Uiso 1 1 d . .
H3S1 H 0.7569 0.5311 0.8347 0.096 Uiso 1 1 calc R U
H3S2 H 0.7817 0.5738 0.8703 0.096 Uiso 1 1 calc R U
C4S C 0.7885(9) 0.4856(6) 0.8822(4) 0.063(4) Uiso 1 1 d . .
H4S1 H 0.7680 0.4493 0.8681 0.075 Uiso 1 1 calc R U
H4S2 H 0.7447 0.4947 0.9027 0.075 Uiso 1 1 calc R U

loop_
_atom_site_aniso_label
_atom_site_aniso_U_11
_atom_site_aniso_U_22
_atom_site_aniso_U_33
_atom_site_aniso_U_23
_atom_site_aniso_U_13
_atom_site_aniso_U_12
Au1 0.02876(18) 0.02223(18) 0.0313(2) 0.00195(17) 0.00708(17) 0.00271(17)
Au2 0.02238(16) 0.02478(18) 0.02341(18) 0.00316(16) -0.00092(15) -0.00270(16)
Au3 0.02129(16) 0.02690(19) 0.02266(18) 0.00071(16) 0.00139(14) -0.00431(16)
Au4 0.02546(17) 0.0327(2) 0.02524(19) -0.00349(17) 0.00314(16) -0.00817(17)
Au5 0.02900(19) 0.0355(2) 0.0320(2) 0.00031(18) 0.00331(16) 0.00409(18)
Au6 0.02519(18) 0.0416(2) 0.0294(2) 0.00103(18) 0.00354(17) -0.00280(18)
Au7 0.02664(18) 0.0394(2) 0.0310(2) 0.00366(18) 0.00107(16) -0.00933(18)
Au8 0.02002(16) 0.0386(2) 0.0289(2) 0.00195(17) -0.00072(16) -0.00199(17)
Te1 0.0304(3) 0.0344(4) 0.0360(4) 0.0056(3) 0.0085(3) 0.0060(3)
Te2 0.0253(3) 0.0423(4) 0.0362(4) -0.0043(3) 0.0008(3) 0.0012(3)
Te3 0.0250(3) 0.0431(4) 0.0320(4) 0.0082(3) 0.0035(3) -0.0073(3)
Te4 0.0270(3) 0.0415(4) 0.0278(4) -0.0025(3) -0.0001(3) -0.0101(3)
N1 0.028(4) 0.023(4) 0.031(5) -0.002(4) -0.002(4) 0.003(3)
N2 0.036(5) 0.024(5) 0.031(5) -0.004(4) 0.003(4) -0.009(4)
N3 0.025(4) 0.023(4) 0.027(4) -0.005(4) -0.003(3) -0.003(3)
N4 0.021(4) 0.020(4) 0.023(4) 0.003(3) -0.002(3) -0.005(3)
N5 0.022(4) 0.026(5) 0.033(5) 0.003(4) -0.002(4) -0.007(3)
N6 0.018(4) 0.025(4) 0.036(5) 0.014(4) 0.003(3) 0.000(3)
N7 0.018(4) 0.036(5) 0.031(5) -0.012(4) 0.007(3) -0.008(4)
N8 0.026(4) 0.030(5) 0.020(4) 0.001(4) 0.000(3) -0.005(4)
C1 0.028(5) 0.024(5) 0.032(6) 0.004(5) 0.003(4) -0.002(4)
C2 0.033(6) 0.032(6) 0.037(6) -0.001(5) -0.007(5) 0.006(5)
C3 0.026(5) 0.033(6) 0.045(7) -0.002(5) -0.008(5) -0.001(5)
C4 0.017(4) 0.021(5) 0.045(7) -0.005(5) -0.004(4) 0.002(4)
C5 0.021(5) 0.025(5) 0.036(6) -0.002(5) -0.002(4) 0.002(4)
C6 0.033(5) 0.027(6) 0.045(6) -0.009(5) -0.003(5) -0.004(4)
C7 0.026(5) 0.027(5) 0.055(7) -0.014(5) -0.004(5) -0.001(4)
C8 0.036(6) 0.037(6) 0.046(7) -0.023(6) -0.020(5) 0.005(5)
C9 0.023(5) 0.027(5) 0.030(6) -0.002(4) 0.002(4) 0.004(4)
C10 0.035(5) 0.033(6) 0.026(6) -0.002(5) 0.005(5) -0.005(5)
C11 0.066(8) 0.045(7) 0.044(7) 0.004(6) -0.023(6) -0.009(6)
C12 0.052(7) 0.071(9) 0.046(8) -0.017(7) -0.006(6) 0.024(7)
C13 0.054(7) 0.032(6) 0.038(7) -0.009(5) -0.003(6) 0.006(5)
C14 0.059(9) 0.095(12) 0.092(13) 0.036(10) 0.017(9) 0.007(9)
C15 0.063(9) 0.120(14) 0.048(9) 0.016(9) -0.005(8) 0.007(9)
C16 0.042(6) 0.022(5) 0.035(6) -0.005(5) -0.004(5) -0.008(5)
C17 0.070(8) 0.031(6) 0.024(6) 0.007(5) 0.004(6) -0.003(6)
C18 0.070(8) 0.032(6) 0.032(6) -0.004(6) -0.009(6) -0.007(6)
C19 0.055(7) 0.029(6) 0.038(7) 0.002(5) -0.012(6) -0.007(5)
C20 0.042(6) 0.024(5) 0.047(7) 0.003(5) -0.001(5) -0.006(5)
C21 0.028(5) 0.030(5) 0.025(5) 0.002(5) -0.012(4) -0.006(4)
C22 0.053(7) 0.036(7) 0.043(7) -0.002(6) 0.012(6) -0.002(6)
C23 0.054(8) 0.071(10) 0.081(11) 0.022(8) 0.022(8) -0.011(7)
C24 0.067(9) 0.074(10) 0.057(9) 0.019(8) 0.000(8) 0.014(8)
C25 0.029(5) 0.036(6) 0.031(6) 0.001(5) -0.004(4) -0.001(5)
C26 0.027(6) 0.074(9) 0.052(8) 0.000(7) 0.006(5) -0.005(6)
C27 0.024(5) 0.056(7) 0.028(6) -0.004(5) -0.001(4) -0.005(5)
C28 0.027(5) 0.025(5) 0.013(4) 0.001(4) -0.005(4) -0.011(4)
C29 0.022(5) 0.029(6) 0.029(6) -0.004(4) -0.002(4) -0.007(4)
C30 0.022(4) 0.031(6) 0.020(5) -0.002(4) -0.002(4) 0.000(4)
C31 0.025(5) 0.023(5) 0.028(6) 0.005(4) 0.006(4) 0.000(4)
C32 0.023(5) 0.024(5) 0.032(6) -0.001(4) 0.011(4) -0.006(4)
C33 0.039(6) 0.032(6) 0.035(6) -0.006(5) 0.019(5) -0.014(5)
C34 0.072(8) 0.015(5) 0.042(7) 0.009(5) 0.027(6) 0.001(5)
C35 0.056(7) 0.035(7) 0.033(6) 0.012(5) -0.002(5) -0.005(6)
C36 0.048(7) 0.035(6) 0.026(6) 0.011(5) -0.003(5) -0.006(5)
C37 0.024(5) 0.030(6) 0.038(6) -0.013(5) 0.003(4) -0.009(4)
C38 0.036(6) 0.035(6) 0.031(6) -0.010(5) -0.009(5) 0.000(5)
C39 0.023(5) 0.036(6) 0.067(8) -0.013(6) -0.002(5) -0.004(4)
C40 0.063(8) 0.044(7) 0.039(7) 0.015(6) -0.017(6) -0.002(6)
C41 0.061(9) 0.108(12) 0.048(8) 0.008(8) -0.007(7) -0.005(9)
C42 0.075(10) 0.078(10) 0.062(10) -0.023(8) -0.013(8) 0.003(9)
C43 0.019(4) 0.019(5) 0.033(6) 0.005(4) -0.004(4) 0.003(4)
C44 0.028(5) 0.023(5) 0.035(6) 0.014(4) -0.006(5) -0.008(4)
C45 0.037(5) 0.033(6) 0.034(6) 0.009(5) 0.005(5) 0.005(5)
C46 0.034(6) 0.026(5) 0.050(7) 0.005(5) -0.007(5) -0.016(4)
C47 0.028(5) 0.028(5) 0.039(6) 0.000(5) -0.013(4) -0.005(4)
C48 0.019(4) 0.022(5) 0.030(5) -0.002(4) -0.003(4) -0.001(4)
C49 0.068(8) 0.041(7) 0.035(7) 0.011(6) -0.019(6) -0.022(6)
C50 0.071(9) 0.041(7) 0.034(7) 0.002(6) -0.015(6) 0.004(6)
C51 0.051(9) 0.20(2) 0.041(9) 0.028(11) -0.012(7) -0.053(11)
C52 0.032(5) 0.028(5) 0.031(6) 0.003(4) -0.011(5) 0.002(4)
C53 0.034(6) 0.044(6) 0.033(6) 0.002(5) -0.005(5) 0.003(5)
C54 0.037(6) 0.037(6) 0.039(6) -0.003(5) 0.003(5) -0.003(5)
C55 0.017(4) 0.033(6) 0.026(5) 0.004(4) -0.005(4) 0.005(4)
C56 0.023(5) 0.038(7) 0.040(7) 0.008(5) 0.000(5) -0.002(4)
C57 0.015(4) 0.035(6) 0.050(7) 0.019(5) 0.009(5) 0.006(4)
C58 0.025(5) 0.026(5) 0.029(6) 0.003(4) 0.000(4) -0.009(4)
C59 0.023(5) 0.030(6) 0.029(6) 0.000(4) 0.001(4) -0.003(4)
C60 0.040(6) 0.027(6) 0.049(7) -0.009(5) 0.010(5) 0.004(5)
C61 0.043(6) 0.037(6) 0.040(7) -0.017(5) -0.001(5) -0.008(5)
C62 0.045(6) 0.046(7) 0.036(6) -0.008(6) -0.001(5) -0.016(6)
C63 0.038(6) 0.034(6) 0.038(7) -0.002(5) 0.001(5) -0.016(5)
C64 0.028(5) 0.026(5) 0.026(5) 0.001(4) -0.001(4) 0.003(4)
C65 0.031(5) 0.054(7) 0.046(7) -0.014(6) 0.000(5) 0.002(5)
C66 0.059(8) 0.056(8) 0.031(6) 0.009(6) 0.003(6) -0.005(6)
C67 0.057(7) 0.049(8) 0.032(7) 0.002(6) -0.013(6) -0.015(6)
C68 0.082(10) 0.079(10) 0.025(7) -0.001(7) -0.003(7) -0.022(8)
C69 0.060(9) 0.112(13) 0.046(9) 0.011(9) -0.026(7) 0.010(9)
C70 0.029(5) 0.033(6) 0.029(6) 0.009(5) 0.008(5) -0.002(5)
C71 0.041(6) 0.033(6) 0.039(7) 0.004(5) 0.019(5) 0.011(5)
C72 0.064(8) 0.036(7) 0.036(6) -0.014(6) 0.018(6) 0.002(6)
C73 0.084(10) 0.025(6) 0.046(8) -0.001(6) 0.026(7) 0.000(6)
C74 0.043(7) 0.046(8) 0.049(8) 0.018(6) 0.021(6) 0.011(6)
C75 0.022(5) 0.032(6) 0.058(8) 0.019(6) 0.015(5) 0.005(4)
C76 0.050(7) 0.034(6) 0.060(8) -0.012(6) -0.008(6) 0.005(6)
C77 0.072(9) 0.068(9) 0.041(7) 0.012(7) 0.017(7) 0.014(8)
C78 0.043(7) 0.092(11) 0.046(7) -0.026(7) -0.009(6) 0.004(7)
C79 0.026(5) 0.036(6) 0.070(9) 0.024(6) 0.007(6) 0.005(5)
C80 0.044(7) 0.087(11) 0.038(7) 0.017(7) -0.003(6) -0.005(7)
C81 0.028(6) 0.052(8) 0.112(12) 0.033(8) -0.009(7) 0.007(6)
C82 0.031(5) 0.026(6) 0.031(6) -0.001(4) 0.003(5) -0.003(4)
C83 0.032(5) 0.032(6) 0.024(6) -0.002(5) 0.005(4) -0.012(5)
C84 0.031(5) 0.032(6) 0.030(6) 0.001(5) 0.000(5) -0.012(5)
C85 0.021(5) 0.026(6) 0.061(8) -0.009(5) -0.005(5) 0.001(4)
C86 0.035(6) 0.040(7) 0.043(7) -0.013(6) -0.010(5) -0.002(5)
C87 0.043(6) 0.044(7) 0.051(8) -0.014(6) -0.014(6) 0.010(6)
C88 0.044(7) 0.065(9) 0.063(9) -0.023(7) -0.013(6) 0.017(6)
C89 0.023(5) 0.058(8) 0.073(9) -0.024(7) -0.001(6) 0.010(6)
C90 0.025(5) 0.052(7) 0.049(7) -0.021(6) 0.005(5) -0.008(5)
C91 0.045(7) 0.035(6) 0.049(8) 0.000(6) 0.008(6) 0.001(5)
C92 0.042(7) 0.066(9) 0.060(9) -0.022(7) 0.001(7) -0.013(6)
C93 0.038(6) 0.051(8) 0.051(8) 0.015(6) -0.001(6) 0.003(6)
C94 0.044(7) 0.041(7) 0.056(8) -0.012(6) 0.022(6) -0.008(6)
C95 0.173(19) 0.114(14) 0.068(11) -0.034(10) 0.051(12) -0.096(14)
C96 0.045(7) 0.055(8) 0.067(9) -0.011(7) -0.005(7) 0.001(6)
C97 0.033(6) 0.032(6) 0.033(6) 0.006(5) -0.004(5) -0.011(5)
C98 0.055(7) 0.041(7) 0.031(6) 0.013(6) -0.008(6) -0.017(6)
C99 0.067(8) 0.049(8) 0.038(7) 0.014(7) -0.015(6) -0.016(7)
C100 0.052(8) 0.031(7) 0.074(10) 0.021(7) -0.017(7) -0.007(6)
C101 0.037(6) 0.035(6) 0.049(7) -0.002(6) -0.011(5) 0.005(5)
C102 0.026(5) 0.022(5) 0.038(6) 0.008(5) -0.005(5) -0.005(4)
C103 0.131(14) 0.063(9) 0.015(6) -0.009(6) 0.005(7) -0.043(9)
C104 0.33(3) 0.060(11) 0.047(10) 0.025(8) -0.084(15) -0.075(15)
C105 0.16(2) 0.164(19) 0.089(13) -0.076(13) 0.087(14) -0.097(16)
C106 0.024(5) 0.022(5) 0.027(5) -0.004(4) 0.002(4) -0.001(4)
C107 0.026(5) 0.053(7) 0.034(6) -0.003(6) -0.001(5) -0.017(5)
C108 0.031(6) 0.058(8) 0.037(7) -0.004(6) 0.004(5) -0.002(5)

loop_
_atom_type_symbol
_atom_type_description
_atom_type_scat_dispersion_real
_atom_type_scat_dispersion_imag
_atom_type_scat_source
C C 0.0033 0.0016 'International Tables Vol C Tables 4.2.6.8 and 6.1.1.4'
H H 0.0000 0.0000 'International Tables Vol C Tables 4.2.6.8 and 6.1.1.4'
N N 0.0061 0.0033 'International Tables Vol C Tables 4.2.6.8 and 6.1.1.4'
O O 0.0106 0.0060 'International Tables Vol C Tables 4.2.6.8 and 6.1.1.4'
Te Te -0.5308 1.6751 'International Tables Vol C Tables 4.2.6.8 and 6.1.1.4'
Au Au -2.0133 8.8022 'International Tables Vol C Tables 4.2.6.8 and 6.1.1.4'

loop_
_geom_angle_atom_site_label_1
_geom_angle_atom_site_label_2
_geom_angle_atom_site_label_3
_geom_angle
C1 Au1 Te1 178.3(3)
C28 Au2 Te2 178.2(3)
C28 Au2 Au6 127.6(2)
Te2 Au2 Au6 53.112(19)
C28 Au2 Au5 127.0(2)
Te2 Au2 Au5 51.527(19)
Au6 Au2 Au5 60.381(13)
C55 Au3 Te3 177.0(3)
C55 Au3 Au6 129.5(3)
Te3 Au3 Au6 51.816(18)
C55 Au3 Au7 125.8(3)
Te3 Au3 Au7 51.920(19)
Au6 Au3 Au7 58.867(12)
C82 Au4 Te4 176.9(3)
Te1 Au5 Te2 176.98(3)
Te1 Au5 Au8 51.845(18)
Te2 Au5 Au8 125.17(2)
Te1 Au5 Au6 126.27(2)
Te2 Au5 Au6 51.723(19)
Au8 Au5 Au6 90.455(16)
Te1 Au5 Au2 131.21(2)
Te2 Au5 Au2 50.519(18)
Au8 Au5 Au2 143.469(16)
Au6 Au5 Au2 57.849(12)
Te3 Au6 Te2 175.99(3)
Te3 Au6 Au2 128.40(2)
Te2 Au6 Au2 52.336(18)
Te3 Au6 Au7 52.676(19)
Te2 Au6 Au7 124.12(2)
Au2 Au6 Au7 146.135(17)
Te3 Au6 Au5 124.24(2)
Te2 Au6 Au5 52.010(19)
Au2 Au6 Au5 61.770(13)
Au7 Au6 Au5 89.428(17)
Te3 Au6 Au3 50.977(17)
Te2 Au6 Au3 130.81(2)
Au2 Au6 Au3 151.391(18)
Au7 Au6 Au3 60.852(13)
Au5 Au6 Au3 146.184(17)
Te4 Au7 Te3 176.37(3)
Te4 Au7 Au6 126.68(2)
Te3 Au7 Au6 52.216(19)
Te4 Au7 Au8 51.712(18)
Te3 Au7 Au8 124.77(2)
Au6 Au7 Au8 91.083(16)
Te4 Au7 Au3 132.59(2)
Te3 Au7 Au3 50.644(17)
Au6 Au7 Au3 60.280(13)
Au8 Au7 Au3 147.469(16)
Te4 Au8 Te1 176.57(3)
Te4 Au8 Au5 124.77(2)
Te1 Au8 Au5 51.881(19)
Te4 Au8 Au7 51.846(19)
Te1 Au8 Au7 125.61(2)
Au5 Au8 Au7 89.027(16)
Au1 Te1 Au8 85.63(2)
Au1 Te1 Au5 84.69(2)
Au8 Te1 Au5 76.27(2)
Au2 Te2 Au6 74.55(2)
Au2 Te2 Au5 77.95(2)
Au6 Te2 Au5 76.27(2)
Au3 Te3 Au6 77.21(2)
Au3 Te3 Au7 77.44(2)
Au6 Te3 Au7 75.11(2)
Au4 Te4 Au8 91.72(2)
Au4 Te4 Au7 85.59(2)
Au8 Te4 Au7 76.44(2)
C1 N1 C2 111.0(8)
C1 N1 C4 125.5(8)
C2 N1 C4 123.5(8)
C1 N2 C3 111.4(8)
C1 N2 C16 122.8(9)
C3 N2 C16 125.7(9)
C28 N3 C29 111.4(8)
C28 N3 C31 124.7(8)
C29 N3 C31 123.7(8)
C28 N4 C30 112.8(7)
C28 N4 C43 124.0(7)
C30 N4 C43 122.8(8)
C55 N5 C56 111.4(8)
C55 N5 C58 123.3(7)
C56 N5 C58 124.3(8)
C55 N6 C57 111.0(8)
C55 N6 C70 124.9(8)
C57 N6 C70 124.2(8)
C82 N7 C83 111.9(8)
C82 N7 C85 123.6(8)
C83 N7 C85 124.5(8)
C82 N8 C84 111.9(8)
C82 N8 C97 123.4(8)
C84 N8 C97 124.5(8)
N1 C1 N2 103.9(8)
N1 C1 Au1 127.2(7)
N2 C1 Au1 128.9(7)
C3 C2 N1 106.8(9)
C3 C2 H2 126.6
N1 C2 H2 126.6
C2 C3 N2 106.8(9)
C2 C3 H3 126.6
N2 C3 H3 126.6
C9 C4 C5 123.4(9)
C9 C4 N1 119.3(9)
C5 C4 N1 117.3(9)
C4 C5 C6 118.0(9)
C4 C5 C10 122.5(9)
C6 C5 C10 119.3(9)
C7 C6 C5 120.0(10)
C7 C6 H6 120.0
C5 C6 H6 120.0
C6 C7 C8 119.9(9)
C6 C7 H7 120.1
C8 C7 H7 120.1
C9 C8 C7 121.3(9)
C9 C8 H8 119.3
C7 C8 H8 119.3
C4 C9 C8 117.4(10)
C4 C9 C13 122.5(9)
C8 C9 C13 120.1(9)
C11 C10 C12 109.6(9)
C11 C10 C5 112.5(9)
C12 C10 C5 111.3(8)
C11 C10 H10 107.7
C12 C10 H10 107.7
C5 C10 H10 107.7
C10 C11 H11A 109.5
C10 C11 H11B 109.5
H11A C11 H11B 109.5
C10 C11 H11C 109.5
H11A C11 H11C 109.5
H11B C11 H11C 109.5
C10 C12 H12A 109.5
C10 C12 H12B 109.5
H12A C12 H12B 109.5
C10 C12 H12C 109.5
H12A C12 H12C 109.5
H12B C12 H12C 109.5
C14 C13 C15 108.4(11)
C14 C13 C9 111.6(10)
C15 C13 C9 114.7(10)
C14 C13 H13 107.3
C15 C13 H13 107.3
C9 C13 H13 107.3
C13 C14 H14A 109.5
C13 C14 H14B 109.5
H14A C14 H14B 109.5
C13 C14 H14C 109.5
H14A C14 H14C 109.5
H14B C14 H14C 109.5
C13 C15 H15A 109.5
C13 C15 H15B 109.5
H15A C15 H15B 109.5
C13 C15 H15C 109.5
H15A C15 H15C 109.5
H15B C15 H15C 109.5
C21 C16 C17 122.2(10)
C21 C16 N2 120.7(9)
C17 C16 N2 117.2(9)
C16 C17 C18 118.1(10)
C16 C17 C22 122.8(10)
C18 C17 C22 119.1(10)
C19 C18 C17 120.2(11)
C19 C18 H18 119.9
C17 C18 H18 119.9
C20 C19 C18 120.9(11)
C20 C19 H19 119.6
C18 C19 H19 119.6
C19 C20 C21 121.4(11)
C19 C20 H20 119.3
C21 C20 H20 119.3
C16 C21 C20 117.1(10)
C16 C21 C25 122.1(9)
C20 C21 C25 120.8(10)
C23 C22 C17 109.8(10)
C23 C22 C24 114.1(11)
C17 C22 C24 109.3(10)
C23 C22 H22 107.8
C17 C22 H22 107.8
C24 C22 H22 107.8
C22 C23 H23A 109.5
C22 C23 H23B 109.5
H23A C23 H23B 109.5
C22 C23 H23C 109.5
H23A C23 H23C 109.5
H23B C23 H23C 109.5
C22 C24 H24A 109.5
C22 C24 H24B 109.5
H24A C24 H24B 109.5
C22 C24 H24C 109.5
H24A C24 H24C 109.5
H24B C24 H24C 109.5
C26 C25 C21 112.6(9)
C26 C25 C27 109.1(8)
C21 C25 C27 109.1(8)
C26 C25 H25 108.7
C21 C25 H25 108.7
C27 C25 H25 108.7
C25 C26 H26A 109.5
C25 C26 H26B 109.5
H26A C26 H26B 109.5
C25 C26 H26C 109.5
H26A C26 H26C 109.5
H26B C26 H26C 109.5
C25 C27 H27A 109.5
C25 C27 H27B 109.5
H27A C27 H27B 109.5
C25 C27 H27C 109.5
H27A C27 H27C 109.5
H27B C27 H27C 109.5
N4 C28 N3 103.5(8)
N4 C28 Au2 127.9(6)
N3 C28 Au2 128.6(7)
C30 C29 N3 107.0(8)
C30 C29 H29 126.5
N3 C29 H29 126.5
C29 C30 N4 105.4(8)
C29 C30 H30 127.3
N4 C30 H30 127.3
C36 C31 C32 123.0(9)
C36 C31 N3 119.3(9)
C32 C31 N3 117.6(9)
C33 C32 C31 116.7(10)
C33 C32 C37 122.2(10)
C31 C32 C37 120.9(8)
C32 C33 C34 121.2(10)
C32 C33 H33 119.4
C34 C33 H33 119.4
C35 C34 C33 120.8(10)
C35 C34 H34 119.6
C33 C34 H34 119.6
C34 C35 C36 120.3(10)
C34 C35 H35 119.8
C36 C35 H35 119.8
C35 C36 C31 117.9(10)
C35 C36 C40 119.2(10)
C31 C36 C40 122.9(9)
C32 C37 C38 110.2(8)
C32 C37 C39 112.5(9)
C38 C37 C39 110.1(8)
C32 C37 H37 108.0
C38 C37 H37 108.0
C39 C37 H37 108.0
C37 C38 H38A 109.5
C37 C38 H38B 109.5
H38A C38 H38B 109.5
C37 C38 H38C 109.5
H38A C38 H38C 109.5
H38B C38 H38C 109.5
C37 C39 H39A 109.5
C37 C39 H39B 109.5
H39A C39 H39B 109.5
C37 C39 H39C 109.5
H39A C39 H39C 109.5
H39B C39 H39C 109.5
C42 C40 C36 110.2(10)
C42 C40 C41 112.2(10)
C36 C40 C41 111.8(10)
C42 C40 H40 107.4
C36 C40 H40 107.4
C41 C40 H40 107.4
C40 C41 H41A 109.5
C40 C41 H41B 109.5
H41A C41 H41B 109.5
C40 C41 H41C 109.5
H41A C41 H41C 109.5
H41B C41 H41C 109.5
C40 C42 H42A 109.5
C40 C42 H42B 109.5
H42A C42 H42B 109.5
C40 C42 H42C 109.5
H42A C42 H42C 109.5
H42B C42 H42C 109.5
C48 C43 C44 123.8(9)
C48 C43 N4 116.5(8)
C44 C43 N4 119.6(8)
C45 C44 C43 116.2(9)
C45 C44 C49 123.2(9)
C43 C44 C49 120.6(8)
C44 C45 C46 122.6(10)
C44 C45 H45 118.7
C46 C45 H45 118.7
C47 C46 C45 118.7(9)
C47 C46 H46 120.7
C45 C46 H46 120.7
C46 C47 C48 122.3(9)
C46 C47 H47 118.9
C48 C47 H47 118.9
C47 C48 C43 116.3(9)
C47 C48 C52 120.6(8)
C43 C48 C52 122.9(8)
C44 C49 C51 112.6(11)
C44 C49 C50 113.0(9)
C51 C49 C50 109.3(10)
C44 C49 H49 107.2
C51 C49 H49 107.2
C50 C49 H49 107.2
C49 C50 H50A 109.5
C49 C50 H50B 109.5
H50A C50 H50B 109.5
C49 C50 H50C 109.5
H50A C50 H50C 109.5
H50B C50 H50C 109.5
C49 C51 H51A 109.5
C49 C51 H51B 109.5
H51A C51 H51B 109.5
C49 C51 H51C 109.5
H51A C51 H51C 109.5
H51B C51 H51C 109.5
C48 C52 C54 113.3(8)
C48 C52 C53 107.8(8)
C54 C52 C53 111.7(8)
C48 C52 H52 107.9
C54 C52 H52 107.9
C53 C52 H52 107.9
C52 C53 H53A 109.5
C52 C53 H53B 109.5
H53A C53 H53B 109.5
C52 C53 H53C 109.5
H53A C53 H53C 109.5
H53B C53 H53C 109.5
C52 C54 H54A 109.5
C52 C54 H54B 109.5
H54A C54 H54B 109.5
C52 C54 H54C 109.5
H54A C54 H54C 109.5
H54B C54 H54C 109.5
N6 C55 N5 103.3(8)
N6 C55 Au3 128.5(7)
N5 C55 Au3 128.2(7)
C57 C56 N5 106.6(9)
C57 C56 H56 126.7
N5 C56 H56 126.7
C56 C57 N6 107.7(9)
C56 C57 H57 126.1
N6 C57 H57 126.1
C59 C58 C63 122.7(10)
C59 C58 N5 116.1(9)
C63 C58 N5 121.2(9)
C60 C59 C58 117.5(9)
C60 C59 C64 120.1(9)
C58 C59 C64 122.5(9)
C61 C60 C59 120.4(11)
C61 C60 H60 119.8
C59 C60 H60 119.8
C60 C61 C62 120.4(10)
C60 C61 H61 119.8
C62 C61 H61 119.8
C63 C62 C61 121.3(10)
C63 C62 H62 119.4
C61 C62 H62 119.4
C62 C63 C58 117.6(10)
C62 C63 C67 122.3(10)
C58 C63 C67 120.0(10)
C66 C64 C65 113.6(9)
C66 C64 C59 111.4(8)
C65 C64 C59 110.1(8)
C66 C64 H64 107.1
C65 C64 H64 107.1
C59 C64 H64 107.1
C64 C65 H65A 109.5
C64 C65 H65B 109.5
H65A C65 H65B 109.5
C64 C65 H65C 109.5
H65A C65 H65C 109.5
H65B C65 H65C 109.5
C64 C66 H66A 109.5
C64 C66 H66B 109.5
H66A C66 H66B 109.5
C64 C66 H66C 109.5
H66A C66 H66C 109.5
H66B C66 H66C 109.5
C63 C67 C69 110.0(10)
C63 C67 C68 114.8(11)
C69 C67 C68 109.0(10)
C63 C67 H67 107.6
C69 C67 H67 107.6
C68 C67 H67 107.6
C67 C68 H68A 109.5
C67 C68 H68B 109.5
H68A C68 H68B 109.5
C67 C68 H68C 109.5
H68A C68 H68C 109.5
H68B C68 H68C 109.5
C67 C69 H69A 109.5
C67 C69 H69B 109.5
H69A C69 H69B 109.5
C67 C69 H69C 109.5
H69A C69 H69C 109.5
H69B C69 H69C 109.5
C71 C70 C75 124.1(10)
C71 C70 N6 119.3(9)
C75 C70 N6 116.6(10)
C70 C71 C72 116.2(10)
C70 C71 C76 123.2(10)
C72 C71 C76 120.6(11)
C73 C72 C71 121.8(12)
C73 C72 H72 119.1
C71 C72 H72 119.1
C72 C73 C74 120.1(11)
C72 C73 H73 120.0
C74 C73 H73 120.0
C73 C74 C75 122.6(12)
C73 C74 H74 118.7
C75 C74 H74 118.7
C74 C75 C70 115.1(12)
C74 C75 C79 123.3(11)
C70 C75 C79 121.1(10)
C71 C76 C78 109.5(10)
C71 C76 C77 112.5(9)
C78 C76 C77 108.0(10)
C71 C76 H76 108.9
C78 C76 H76 108.9
C77 C76 H76 108.9
C76 C77 H77A 109.5
C76 C77 H77B 109.5
H77A C77 H77B 109.5
C76 C77 H77C 109.5
H77A C77 H77C 109.5
H77B C77 H77C 109.5
C76 C78 H78A 109.5
C76 C78 H78B 109.5
H78A C78 H78B 109.5
C76 C78 H78C 109.5
H78A C78 H78C 109.5
H78B C78 H78C 109.5
C75 C79 C81 113.1(11)
C75 C79 C80 112.6(9)
C81 C79 C80 109.1(10)
C75 C79 H79 107.2
C81 C79 H79 107.2
C80 C79 H79 107.2
C79 C80 H80A 109.5
C79 C80 H80B 109.5
H80A C80 H80B 109.5
C79 C80 H80C 109.5
H80A C80 H80C 109.5
H80B C80 H80C 109.5
C79 C81 H81A 109.5
C79 C81 H81B 109.5
H81A C81 H81B 109.5
C79 C81 H81C 109.5
H81A C81 H81C 109.5
H81B C81 H81C 109.5
N8 C82 N7 103.7(8)
N8 C82 Au4 130.1(7)
N7 C82 Au4 126.0(7)
C84 C83 N7 105.6(9)
C84 C83 H83 127.2
N7 C83 H83 127.2
C83 C84 N8 106.8(9)
C83 C84 H84 126.6
N8 C84 H84 126.6
C90 C85 C86 123.9(10)
C90 C85 N7 117.9(11)
C86 C85 N7 118.2(10)
C87 C86 C85 117.0(11)
C87 C86 C91 122.7(11)
C85 C86 C91 120.2(10)
C86 C87 C88 122.4(12)
C86 C87 H87 118.8
C88 C87 H87 118.8
C87 C88 C89 119.6(12)
C87 C88 H88 120.2
C89 C88 H88 120.2
C88 C89 C90 120.8(11)
C88 C89 H89 119.6
C90 C89 H89 119.6
C85 C90 C89 116.2(11)
C85 C90 C94 124.2(11)
C89 C90 C94 119.4(10)
C93 C91 C92 112.6(10)
C93 C91 C86 109.1(9)
C92 C91 C86 113.1(10)
C93 C91 H91 107.2
C92 C91 H91 107.2
C86 C91 H91 107.2
C91 C92 H92A 109.5
C91 C92 H92B 109.5
H92A C92 H92B 109.5
C91 C92 H92C 109.5
H92A C92 H92C 109.5
H92B C92 H92C 109.5
C91 C93 H93A 109.5
C91 C93 H93B 109.5
H93A C93 H93B 109.5
C91 C93 H93C 109.5
H93A C93 H93C 109.5
H93B C93 H93C 109.5
C90 C94 C96 113.3(10)
C90 C94 C95 107.9(11)
C96 C94 C95 110.6(10)
C90 C94 H94 108.3
C96 C94 H94 108.3
C95 C94 H94 108.3
C94 C95 H95A 109.5
C94 C95 H95B 109.5
H95A C95 H95B 109.5
C94 C95 H95C 109.5
H95A C95 H95C 109.5
H95B C95 H95C 109.5
C94 C96 H96A 109.5
C94 C96 H96B 109.5
H96A C96 H96B 109.5
C94 C96 H96C 109.5
H96A C96 H96C 109.5
H96B C96 H96C 109.5
C102 C97 C98 123.7(10)
C102 C97 N8 118.8(9)
C98 C97 N8 117.5(10)
C97 C98 C99 116.5(11)
C97 C98 C103 121.8(11)
C99 C98 C103 121.7(11)
C100 C99 C98 121.9(12)
C100 C99 H99 119.1
C98 C99 H99 119.1
C99 C100 C101 120.7(11)
C99 C100 H100 119.7
C101 C100 H100 119.7
C102 C101 C100 120.9(11)
C102 C101 H101 119.5
C100 C101 H101 119.5
C97 C102 C101 116.3(10)
C97 C102 C106 122.1(9)
C101 C102 C106 121.6(10)
C98 C103 C105 110.7(11)
C98 C103 C104 110.3(14)
C105 C103 C104 111.2(14)
C98 C103 H103 108.2
C105 C103 H103 108.2
C104 C103 H103 108.2
C103 C104 H10A 109.5
C103 C104 H10B 109.5
H10A C104 H10B 109.5
C103 C104 H10C 109.5
H10A C104 H10C 109.5
H10B C104 H10C 109.5
C103 C105 H10D 109.5
C103 C105 H10E 109.5
H10D C105 H10E 109.5
C103 C105 H10F 109.5
H10D C105 H10F 109.5
H10E C105 H10F 109.5
C102 C106 C107 111.7(8)
C102 C106 C108 111.7(8)
C107 C106 C108 108.7(8)
C102 C106 H106 108.2
C107 C106 H106 108.2
C108 C106 H106 108.2
C106 C107 H10G 109.5
C106 C107 H10H 109.5
H10G C107 H10H 109.5
C106 C107 H10I 109.5
H10G C107 H10I 109.5
H10H C107 H10I 109.5
C106 C108 H10J 109.5
C106 C108 H10K 109.5
H10J C108 H10K 109.5
C106 C108 H10L 109.5
H10J C108 H10L 109.5
H10K C108 H10L 109.5
C1S O1S C4S 100.4(13)
C2S C1S O1S 106.1(15)
C2S C1S H1S1 110.5
O1S C1S H1S1 110.5
C2S C1S H1S2 110.5
O1S C1S H1S2 110.5
H1S1 C1S H1S2 108.7
C3S C2S C1S 111.4(15)
C3S C2S H2S1 109.4
C1S C2S H2S1 109.4
C3S C2S H2S2 109.4
C1S C2S H2S2 109.4
H2S1 C2S H2S2 108.0
C2S C3S C4S 107.7(14)
C2S C3S H3S1 110.2
C4S C3S H3S1 110.2
C2S C3S H3S2 110.2
C4S C3S H3S2 110.2
H3S1 C3S H3S2 108.5
C3S C4S O1S 105.6(12)
C3S C4S H4S1 110.6
O1S C4S H4S1 110.6
C3S C4S H4S2 110.6
O1S C4S H4S2 110.6
H4S1 C4S H4S2 108.8

loop_
_geom_bond_atom_site_label_1
_geom_bond_atom_site_label_2
_geom_bond_distance
Au1 C1 2.022(10)
Au1 Te1 2.5581(8)
Au2 C28 2.009(9)
Au2 Te2 2.5650(8)
Au2 Au6 3.1231(6)
Au2 Au5 3.2500(6)
Au3 C55 2.006(9)
Au3 Te3 2.5597(7)
Au3 Au6 3.2130(6)
Au3 Au7 3.2311(6)
Au4 C82 2.013(10)
Au4 Te4 2.5534(7)
Au5 Te1 2.5879(8)
Au5 Te2 2.6017(8)
Au5 Au8 3.1955(6)
Au5 Au6 3.2068(6)
Au6 Te3 2.5898(8)
Au6 Te2 2.5915(8)
Au6 Au7 3.1668(6)
Au7 Te4 2.5892(8)
Au7 Te3 2.6058(8)
Au7 Au8 3.2009(6)
Au8 Te4 2.5844(8)
Au8 Te1 2.5866(8)
N1 C1 1.344(12)
N1 C2 1.388(12)
N1 C4 1.437(12)
N2 C1 1.361(12)
N2 C3 1.369(12)
N2 C16 1.466(12)
N3 C28 1.366(11)
N3 C29 1.389(12)
N3 C31 1.440(12)
N4 C28 1.358(11)
N4 C30 1.387(11)
N4 C43 1.454(11)
N5 C55 1.364(12)
N5 C56 1.387(12)
N5 C58 1.439(12)
N6 C55 1.358(11)
N6 C57 1.386(11)
N6 C70 1.450(13)
N7 C82 1.364(12)
N7 C83 1.400(12)
N7 C85 1.447(13)
N8 C82 1.351(12)
N8 C84 1.391(12)
N8 C97 1.446(13)
C2 C3 1.331(14)
C2 H2 0.9500
C3 H3 0.9500
C4 C9 1.379(14)
C4 C5 1.389(14)
C5 C6 1.416(13)
C5 C10 1.529(13)
C6 C7 1.379(14)
C6 H6 0.9500
C7 C8 1.403(15)
C7 H7 0.9500
C8 C9 1.395(14)
C8 H8 0.9500
C9 C13 1.515(15)
C10 C11 1.512(14)
C10 C12 1.528(14)
C10 H10 1.0000
C11 H11A 0.9800
C11 H11B 0.9800
C11 H11C 0.9800
C12 H12A 0.9800
C12 H12B 0.9800
C12 H12C 0.9800
C13 C14 1.509(16)
C13 C15 1.508(16)
C13 H13 1.0000
C14 H14A 0.9800
C14 H14B 0.9800
C14 H14C 0.9800
C15 H15A 0.9800
C15 H15B 0.9800
C15 H15C 0.9800
C16 C21 1.367(14)
C16 C17 1.386(14)
C17 C18 1.387(15)
C17 C22 1.532(15)
C18 C19 1.355(15)
C18 H18 0.9500
C19 C20 1.342(15)
C19 H19 0.9500
C20 C21 1.400(14)
C20 H20 0.9500
C21 C25 1.524(14)
C22 C23 1.521(16)
C22 C24 1.540(16)
C22 H22 1.0000
C23 H23A 0.9800
C23 H23B 0.9800
C23 H23C 0.9800
C24 H24A 0.9800
C24 H24B 0.9800
C24 H24C 0.9800
C25 C26 1.519(14)
C25 C27 1.541(13)
C25 H25 1.0000
C26 H26A 0.9800
C26 H26B 0.9800
C26 H26C 0.9800
C27 H27A 0.9800
C27 H27B 0.9800
C27 H27C 0.9800
C29 C30 1.366(13)
C29 H29 0.9500
C30 H30 0.9500
C31 C36 1.389(13)
C31 C32 1.407(13)
C32 C33 1.367(14)
C32 C37 1.514(14)
C33 C34 1.393(16)
C33 H33 0.9500
C34 C35 1.369(15)
C34 H34 0.9500
C35 C36 1.380(14)
C35 H35 0.9500
C36 C40 1.526(15)
C37 C38 1.535(13)
C37 C39 1.532(13)
C37 H37 1.0000
C38 H38A 0.9800
C38 H38B 0.9800
C38 H38C 0.9800
C39 H39A 0.9800
C39 H39B 0.9800
C39 H39C 0.9800
C40 C42 1.509(16)
C40 C41 1.553(17)
C40 H40 1.0000
C41 H41A 0.9800
C41 H41B 0.9800
C41 H41C 0.9800
C42 H42A 0.9800
C42 H42B 0.9800
C42 H42C 0.9800
C43 C48 1.398(12)
C43 C44 1.406(13)
C44 C45 1.382(13)
C44 C49 1.513(14)
C45 C46 1.393(14)
C45 H45 0.9500
C46 C47 1.383(13)
C46 H46 0.9500
C47 C48 1.396(12)
C47 H47 0.9500
C48 C52 1.513(13)
C49 C51 1.525(18)
C49 C50 1.548(16)
C49 H49 1.0000
C50 H50A 0.9800
C50 H50B 0.9800
C50 H50C 0.9800
C51 H51A 0.9800
C51 H51B 0.9800
C51 H51C 0.9800
C52 C54 1.521(14)
C52 C53 1.527(13)
C52 H52 1.0000
C53 H53A 0.9800
C53 H53B 0.9800
C53 H53C 0.9800
C54 H54A 0.9800
C54 H54B 0.9800
C54 H54C 0.9800
C56 C57 1.318(15)
C56 H56 0.9500
C57 H57 0.9500
C58 C59 1.393(13)
C58 C63 1.406(14)
C59 C60 1.395(13)
C59 C64 1.533(13)
C60 C61 1.383(14)
C60 H60 0.9500
C61 C62 1.387(15)
C61 H61 0.9500
C62 C63 1.365(15)
C62 H62 0.9500
C63 C67 1.514(15)
C64 C66 1.493(14)
C64 C65 1.529(13)
C64 H64 1.0000
C65 H65A 0.9800
C65 H65B 0.9800
C65 H65C 0.9800
C66 H66A 0.9800
C66 H66B 0.9800
C66 H66C 0.9800
C67 C69 1.518(17)
C67 C68 1.523(16)
C67 H67 1.0000
C68 H68A 0.9800
C68 H68B 0.9800
C68 H68C 0.9800
C69 H69A 0.9800
C69 H69B 0.9800
C69 H69C 0.9800
C70 C71 1.394(15)
C70 C75 1.406(14)
C71 C72 1.400(15)
C71 C76 1.524(15)
C72 C73 1.353(16)
C72 H72 0.9500
C73 C74 1.373(17)
C73 H73 0.9500
C74 C75 1.389(16)
C74 H74 0.9500
C75 C79 1.491(17)
C76 C78 1.541(16)
C76 C77 1.551(15)
C76 H76 1.0000
C77 H77A 0.9800
C77 H77B 0.9800
C77 H77C 0.9800
C78 H78A 0.9800
C78 H78B 0.9800
C78 H78C 0.9800
C79 C81 1.510(14)
C79 C80 1.544(16)
C79 H79 1.0000
C80 H80A 0.9800
C80 H80B 0.9800
C80 H80C 0.9800
C81 H81A 0.9800
C81 H81B 0.9800
C81 H81C 0.9800
C83 C84 1.356(14)
C83 H83 0.9500
C84 H84 0.9500
C85 C90 1.391(14)
C85 C86 1.406(15)
C86 C87 1.367(15)
C86 C91 1.552(15)
C87 C88 1.384(15)
C87 H87 0.9500
C88 C89 1.392(16)
C88 H88 0.9500
C89 C90 1.421(15)
C89 H89 0.9500
C90 C94 1.517(16)
C91 C93 1.532(15)
C91 C92 1.526(16)
C91 H91 1.0000
C92 H92A 0.9800
C92 H92B 0.9800
C92 H92C 0.9800
C93 H93A 0.9800
C93 H93B 0.9800
C93 H93C 0.9800
C94 C96 1.522(15)
C94 C95 1.531(17)
C94 H94 1.0000
C95 H95A 0.9800
C95 H95B 0.9800
C95 H95C 0.9800
C96 H96A 0.9800
C96 H96B 0.9800
C96 H96C 0.9800
C97 C102 1.400(14)
C97 C98 1.404(14)
C98 C99 1.400(16)
C98 C103 1.508(16)
C99 C100 1.342(17)
C99 H99 0.9500
C100 C101 1.404(16)
C100 H100 0.9500
C101 C102 1.396(14)
C101 H101 0.9500
C102 C106 1.510(13)
C103 C105 1.53(2)
C103 C104 1.558(19)
C103 H103 1.0000
C104 H10A 0.9800
C104 H10B 0.9800
C104 H10C 0.9800
C105 H10D 0.9800
C105 H10E 0.9800
C105 H10F 0.9800
C106 C107 1.538(13)
C106 C108 1.552(13)
C106 H106 1.0000
C107 H10G 0.9800
C107 H10H 0.9800
C107 H10I 0.9800
C108 H10J 0.9800
C108 H10K 0.9800
C108 H10L 0.9800
O1S C1S 1.50(2)
O1S C4S 1.500(18)
C1S C2S 1.41(2)
C1S H1S1 0.9900
C1S H1S2 0.9900
C2S C3S 1.342(18)
C2S H2S1 0.9900
C2S H2S2 0.9900
C3S C4S 1.427(19)
C3S H3S1 0.9900
C3S H3S2 0.9900
C4S H4S1 0.9900
C4S H4S2 0.9900

loop_
_geom_torsion_atom_site_label_1
_geom_torsion_atom_site_label_2
_geom_torsion_atom_site_label_3
_geom_torsion_atom_site_label_4
_geom_torsion
C2 N1 C1 N2 1.2(11)
C4 N1 C1 N2 -178.7(9)
C2 N1 C1 Au1 -179.3(7)
C4 N1 C1 Au1 0.9(15)
C3 N2 C1 N1 -1.1(11)
C16 N2 C1 N1 -177.3(9)
C3 N2 C1 Au1 179.3(8)
C16 N2 C1 Au1 3.2(14)
C1 N1 C2 C3 -0.8(13)
C4 N1 C2 C3 179.1(9)
N1 C2 C3 N2 0.1(12)
C1 N2 C3 C2 0.7(13)
C16 N2 C3 C2 176.7(10)
C1 N1 C4 C9 80.3(13)
C2 N1 C4 C9 -99.5(12)
C1 N1 C4 C5 -101.1(12)
C2 N1 C4 C5 79.1(12)
C9 C4 C5 C6 2.1(14)
N1 C4 C5 C6 -176.4(8)
C9 C4 C5 C10 -173.2(9)
N1 C4 C5 C10 8.2(13)
C4 C5 C6 C7 -0.4(14)
C10 C5 C6 C7 175.1(9)
C5 C6 C7 C8 -1.9(14)
C6 C7 C8 C9 2.6(15)
C5 C4 C9 C8 -1.4(14)
N1 C4 C9 C8 177.1(8)
C5 C4 C9 C13 -179.6(9)
N1 C4 C9 C13 -1.1(14)
C7 C8 C9 C4 -1.0(14)
C7 C8 C9 C13 177.3(9)
C4 C5 C10 C11 -132.6(10)
C6 C5 C10 C11 52.1(12)
C4 C5 C10 C12 103.9(11)
C6 C5 C10 C12 -71.4(12)
C4 C9 C13 C14 96.6(13)
C8 C9 C13 C14 -81.7(13)
C4 C9 C13 C15 -139.7(11)
C8 C9 C13 C15 42.1(14)
C1 N2 C16 C21 -90.3(13)
C3 N2 C16 C21 94.1(13)
C1 N2 C16 C17 90.6(13)
C3 N2 C16 C17 -85.0(13)
C21 C16 C17 C18 3.1(18)
N2 C16 C17 C18 -177.8(10)
C21 C16 C17 C22 -174.5(11)
N2 C16 C17 C22 4.6(17)
C16 C17 C18 C19 -2.5(19)
C22 C17 C18 C19 175.2(11)
C17 C18 C19 C20 0.1(18)
C18 C19 C20 C21 1.9(17)
C17 C16 C21 C20 -1.2(16)
N2 C16 C21 C20 179.7(9)
C17 C16 C21 C25 179.4(10)
N2 C16 C21 C25 0.4(15)
C19 C20 C21 C16 -1.3(16)
C19 C20 C21 C25 178.1(10)
C16 C17 C22 C23 -118.1(13)
C18 C17 C22 C23 64.3(15)
C16 C17 C22 C24 115.9(13)
C18 C17 C22 C24 -61.7(15)
C16 C21 C25 C26 -139.4(10)
C20 C21 C25 C26 41.2(13)
C16 C21 C25 C27 99.3(11)
C20 C21 C25 C27 -80.0(12)
C30 N4 C28 N3 0.6(10)
C43 N4 C28 N3 173.1(8)
C30 N4 C28 Au2 -179.7(6)
C43 N4 C28 Au2 -7.1(13)
C29 N3 C28 N4 -1.1(10)
C31 N3 C28 N4 -175.5(8)
C29 N3 C28 Au2 179.2(6)
C31 N3 C28 Au2 4.8(13)
C28 N3 C29 C30 1.2(11)
C31 N3 C29 C30 175.7(8)
N3 C29 C30 N4 -0.8(10)
C28 N4 C30 C29 0.1(10)
C43 N4 C30 C29 -172.5(8)
C28 N3 C31 C36 73.9(12)
C29 N3 C31 C36 -99.9(11)
C28 N3 C31 C32 -108.9(10)
C29 N3 C31 C32 77.3(12)
C36 C31 C32 C33 3.1(15)
N3 C31 C32 C33 -174.1(9)
C36 C31 C32 C37 -171.4(9)
N3 C31 C32 C37 11.5(13)
C31 C32 C33 C34 -0.1(15)
C37 C32 C33 C34 174.3(9)
C32 C33 C34 C35 -2.9(17)
C33 C34 C35 C36 3.0(17)
C34 C35 C36 C31 -0.1(17)
C34 C35 C36 C40 178.7(10)
C32 C31 C36 C35 -3.0(16)
N3 C31 C36 C35 174.1(9)
C32 C31 C36 C40 178.2(10)
N3 C31 C36 C40 -4.7(15)
C33 C32 C37 C38 -96.5(11)
C31 C32 C37 C38 77.7(11)
C33 C32 C37 C39 26.7(13)
C31 C32 C37 C39 -159.1(9)
C35 C36 C40 C42 -70.4(14)
C31 C36 C40 C42 108.3(12)
C35 C36 C40 C41 55.2(14)
C31 C36 C40 C41 -126.1(11)
C28 N4 C43 C48 -96.1(11)
C30 N4 C43 C48 75.7(11)
C28 N4 C43 C44 80.7(11)
C30 N4 C43 C44 -107.5(10)
C48 C43 C44 C45 -4.3(14)
N4 C43 C44 C45 179.1(8)
C48 C43 C44 C49 178.2(10)
N4 C43 C44 C49 1.7(14)
C43 C44 C45 C46 3.1(15)
C49 C44 C45 C46 -179.5(10)
C44 C45 C46 C47 -0.9(15)
C45 C46 C47 C48 -0.4(15)
C46 C47 C48 C43 -0.7(14)
C46 C47 C48 C52 175.8(9)
C44 C43 C48 C47 3.2(13)
N4 C43 C48 C47 179.8(8)
C44 C43 C48 C52 -173.2(9)
N4 C43 C48 C52 3.4(13)
C45 C44 C49 C51 -103.5(13)
C43 C44 C49 C51 73.8(13)
C45 C44 C49 C50 21.0(16)
C43 C44 C49 C50 -161.7(9)
C47 C48 C52 C54 54.1(12)
C43 C48 C52 C54 -129.6(10)
C47 C48 C52 C53 -70.1(11)
C43 C48 C52 C53 106.1(10)
C57 N6 C55 N5 -0.3(10)
C70 N6 C55 N5 -179.6(9)
C57 N6 C55 Au3 179.4(7)
C70 N6 C55 Au3 0.1(14)
C56 N5 C55 N6 -0.2(10)
C58 N5 C55 N6 168.8(8)
C56 N5 C55 Au3 180.0(7)
C58 N5 C55 Au3 -11.0(13)
C55 N5 C56 C57 0.7(12)
C58 N5 C56 C57 -168.2(9)
N5 C56 C57 N6 -0.9(12)
C55 N6 C57 C56 0.8(12)
C70 N6 C57 C56 -179.9(9)
C55 N5 C58 C59 -95.4(11)
C56 N5 C58 C59 72.2(12)
C55 N5 C58 C63 82.1(12)
C56 N5 C58 C63 -110.3(11)
C63 C58 C59 C60 4.0(14)
N5 C58 C59 C60 -178.6(8)
C63 C58 C59 C64 -175.6(9)
N5 C58 C59 C64 1.8(13)
C58 C59 C60 C61 -1.8(14)
C64 C59 C60 C61 177.8(9)
C59 C60 C61 C62 -0.8(16)
C60 C61 C62 C63 1.6(16)
C61 C62 C63 C58 0.4(15)
C61 C62 C63 C67 178.5(10)
C59 C58 C63 C62 -3.3(15)
N5 C58 C63 C62 179.4(8)
C59 C58 C63 C67 178.6(9)
N5 C58 C63 C67 1.3(14)
C60 C59 C64 C66 61.8(12)
C58 C59 C64 C66 -118.6(10)
C60 C59 C64 C65 -65.1(12)
C58 C59 C64 C65 114.5(10)
C62 C63 C67 C69 -104.2(13)
C58 C63 C67 C69 73.8(13)
C62 C63 C67 C68 19.2(16)
C58 C63 C67 C68 -162.8(10)
C55 N6 C70 C71 75.9(13)
C57 N6 C70 C71 -103.3(11)
C55 N6 C70 C75 -105.2(11)
C57 N6 C70 C75 75.5(12)
C75 C70 C71 C72 -2.3(15)
N6 C70 C71 C72 176.4(9)
C75 C70 C71 C76 -179.1(10)
N6 C70 C71 C76 -0.4(15)
C70 C71 C72 C73 0.1(16)
C76 C71 C72 C73 177.0(10)
C71 C72 C73 C74 2.6(18)
C72 C73 C74 C75 -3.2(18)
C73 C74 C75 C70 1.1(17)
C73 C74 C75 C79 173.2(10)
C71 C70 C75 C74 1.8(15)
N6 C70 C75 C74 -177.0(9)
C71 C70 C75 C79 -170.5(10)
N6 C70 C75 C79 10.7(14)
C70 C71 C76 C78 -115.4(12)
C72 C71 C76 C78 67.9(13)
C70 C71 C76 C77 124.5(11)
C72 C71 C76 C77 -52.1(15)
C74 C75 C79 C81 34.3(15)
C70 C75 C79 C81 -154.0(10)
C74 C75 C79 C80 -89.9(13)
C70 C75 C79 C80 81.8(12)
C84 N8 C82 N7 -1.1(11)
C97 N8 C82 N7 -176.8(9)
C84 N8 C82 Au4 -176.8(7)
C97 N8 C82 Au4 7.5(14)
C83 N7 C82 N8 0.8(11)
C85 N7 C82 N8 -177.5(9)
C83 N7 C82 Au4 176.7(7)
C85 N7 C82 Au4 -1.5(14)
C82 N7 C83 C84 -0.1(11)
C85 N7 C83 C84 178.1(9)
N7 C83 C84 N8 -0.6(10)
C82 N8 C84 C83 1.1(11)
C97 N8 C84 C83 176.7(9)
C82 N7 C85 C90 -100.2(12)
C83 N7 C85 C90 81.8(12)
C82 N7 C85 C86 76.7(13)
C83 N7 C85 C86 -101.4(12)
C90 C85 C86 C87 -2.3(16)
N7 C85 C86 C87 -179.0(9)
C90 C85 C86 C91 -179.1(10)
N7 C85 C86 C91 4.2(15)
C85 C86 C87 C88 0.6(17)
C91 C86 C87 C88 177.3(11)
C86 C87 C88 C89 0.8(19)
C87 C88 C89 C90 -0.5(18)
C86 C85 C90 C89 2.6(16)
N7 C85 C90 C89 179.2(9)
C86 C85 C90 C94 -173.9(10)
N7 C85 C90 C94 2.8(15)
C88 C89 C90 C85 -1.1(16)
C88 C89 C90 C94 175.6(11)
C87 C86 C91 C93 -93.1(13)
C85 C86 C91 C93 83.5(13)
C87 C86 C91 C92 33.1(15)
C85 C86 C91 C92 -150.3(10)
C85 C90 C94 C96 -134.2(11)
C89 C90 C94 C96 49.5(14)
C85 C90 C94 C95 103.1(13)
C89 C90 C94 C95 -73.3(14)
C82 N8 C97 C102 -88.4(12)
C84 N8 C97 C102 96.5(12)
C82 N8 C97 C98 92.2(12)
C84 N8 C97 C98 -82.9(12)
C102 C97 C98 C99 2.8(17)
N8 C97 C98 C99 -177.8(10)
C102 C97 C98 C103 -179.3(11)
N8 C97 C98 C103 0.1(16)
C97 C98 C99 C100 -1.4(19)
C103 C98 C99 C100 -179.3(12)
C98 C99 C100 C101 0(2)
C99 C100 C101 C102 -0.4(18)
C98 C97 C102 C101 -2.9(16)
N8 C97 C102 C101 177.7(9)
C98 C97 C102 C106 -179.3(10)
N8 C97 C102 C106 1.3(14)
C100 C101 C102 C97 1.6(16)
C100 C101 C102 C106 178.1(9)
C97 C98 C103 C105 -103.3(15)
C99 C98 C103 C105 74.5(18)
C97 C98 C103 C104 133.3(13)
C99 C98 C103 C104 -48.9(17)
C97 C102 C106 C107 103.5(11)
C101 C102 C106 C107 -72.8(12)
C97 C102 C106 C108 -134.5(10)
C101 C102 C106 C108 49.2(13)
C4S O1S C1S C2S 23.1(17)
O1S C1S C2S C3S -9(2)
C1S C2S C3S C4S -11(2)
C2S C3S C4S O1S 25.9(19)
C1S O1S C4S C3S -29.3(16)
